data_2108103
loop_
_publ_author_name
'Bujak, Maciej'

_publ_section_title
;
 Formation and distortion of iodidoantimonates(III): the first isolated
 [SbI~6~]^3{-^} octahedron
;
_journal_coeditor_code EB5060
_journal_issue 3
_journal_name_full 'Acta Crystallographica Section B'
_journal_page_first 432
_journal_page_last 442
_journal_paper_doi 10.1107/S2052520617003420
_journal_volume 73
_journal_year 2017
_chemical_formula_moiety '2(Sb I6 3-), 3(C4 H12 N2 2+), 5(H2 O)'
_chemical_formula_sum 'C12 H46 I12 N6 O5 Sb2'
_chemical_formula_weight 2120.87
_chemical_name_systematic
;
 Tris(piperazine-1,4-diium) bis(hexaiodidoantimonate(III)) pentahydrate
;
_space_group_crystal_system monoclinic
_space_group_IT_number 13
_space_group_name_Hall '-P 2yc'
_space_group_name_H-M_alt 'P 1 2/c 1'
_symmetry_space_group_name_Hall '-P 2yc'
_symmetry_space_group_name_H-M 'P 1 2/c 1'
_atom_sites_solution_hydrogens difmap
_atom_sites_solution_primary direct
_atom_sites_solution_secondary difmap
_audit_creation_method SHELXL-97
_cell_angle_alpha 90.00
_cell_angle_beta 91.994(5)
_cell_angle_gamma 90.00
_cell_formula_units_Z 2
_cell_length_a 16.0632(9)
_cell_length_b 8.6414(5)
_cell_length_c 16.3102(10)
_cell_measurement_reflns_used 2874
_cell_measurement_temperature 85.0(5)
_cell_measurement_theta_max 29.56
_cell_measurement_theta_min 2.93
_cell_volume 2262.6(2)
_computing_cell_refinement 'CrysAlis Pro ver. 171.34.44 (Oxford Diffraction Ltd., 2010)'
_computing_data_collection 'CrysAlis CCD ver. 171.33.57 (Oxford Diffraction Ltd., 2010)'
_computing_data_reduction 'CrysAlis Pro ver. 171.34.44 (Oxford Diffraction Ltd., 2010)'
_computing_molecular_graphics 'Mercury (C.F.Macrae at al., 2008)'
_computing_publication_material 'SHELXL-97 (G.M.Sheldrick, 2008)'
_computing_structure_refinement 'SHELXL-97 (G.M.Sheldrick, 2008)'
_computing_structure_solution 'SHELXS-97 (G.M.Sheldrick, 2008)'
_diffrn_ambient_temperature 85.0(5)
_diffrn_measured_fraction_theta_full 0.993
_diffrn_measured_fraction_theta_max 0.993
_diffrn_measurement_device_type Xcalibur
_diffrn_measurement_method \w--scan
_diffrn_radiation_monochromator graphite
_diffrn_radiation_source 'fine-focus sealed tube'
_diffrn_radiation_type MoK\a
_diffrn_radiation_wavelength 0.71073
_diffrn_reflns_av_R_equivalents 0.0743
_diffrn_reflns_av_sigmaI/netI 0.1272
_diffrn_reflns_limit_h_max 20
_diffrn_reflns_limit_h_min -20
_diffrn_reflns_limit_k_max 10
_diffrn_reflns_limit_k_min -8
_diffrn_reflns_limit_l_max 20
_diffrn_reflns_limit_l_min -20
_diffrn_reflns_number 15379
_diffrn_reflns_theta_full 26.50
_diffrn_reflns_theta_max 26.50
_diffrn_reflns_theta_min 2.94
_exptl_absorpt_coefficient_mu 9.409
_exptl_absorpt_correction_T_max 0.61
_exptl_absorpt_correction_T_min 0.49
_exptl_absorpt_correction_type analytical
_exptl_absorpt_process_details
;
 CrysAlis Pro ver. 171.33.57 (Oxford Diffraction Ltd., 2010)
;
_exptl_crystal_colour red-orange
_exptl_crystal_density_diffrn 3.113
_exptl_crystal_density_method 'not measured'
_exptl_crystal_description tabular
_exptl_crystal_F_000 1876
_exptl_crystal_size_max 0.10
_exptl_crystal_size_mid 0.09
_exptl_crystal_size_min 0.06
_refine_diff_density_max 1.717
_refine_diff_density_min -1.193
_refine_ls_extinction_method none
_refine_ls_goodness_of_fit_ref 1.007
_refine_ls_hydrogen_treatment mixed
_refine_ls_matrix_type full
_refine_ls_number_parameters 183
_refine_ls_number_reflns 4663
_refine_ls_number_restraints 48
_refine_ls_restrained_S_all 1.003
_refine_ls_R_factor_all 0.0952
_refine_ls_R_factor_gt 0.0412
_refine_ls_shift/su_max 0.000
_refine_ls_shift/su_mean 0.000
_refine_ls_structure_factor_coef Fsqd
_refine_ls_weighting_details
;
 calc w=1/[\s\^2\^(Fo\^2\^)+(0.0339P)\^2\^+0.0000P] where
 P=(Fo\^2\^+2Fc\^2\^)/3
;
_refine_ls_weighting_scheme calc
_refine_ls_wR_factor_gt 0.1045
_refine_ls_wR_factor_ref 0.1094
_reflns_number_gt 2475
_reflns_number_total 4663
_reflns_threshold_expression >2sigma(I)
_cod_data_source_file eb5060sup1.cif
_cod_data_source_block TPBHP_85K
_cod_depositor_comments
;
The following automatic conversions were performed:

'_space_group_crystal_system' value 'Monoclinic' changed to
'monoclinic' according to
/home/data/users/saulius/crontab/automatic-downloads/rss-feeds/IUCr/lib/dictionaries/cif_core.dic
dictionary named 'cif_core.dic' version 2.4.2 from 2011-04-26.

Automatic conversion script
Id: cif_fix_values 4973 2017-02-22 13:04:09Z antanas 
;
_cod_database_code 2108103

loop_
_symmetry_equiv_pos_as_xyz
'x, y, z'
'-x, y, -z+1/2'
'-x, -y, -z'
'x, -y, z-1/2'

loop_
_atom_site_type_symbol
_atom_site_label
_atom_site_fract_x
_atom_site_fract_y
_atom_site_fract_z
_atom_site_U_iso_or_equiv
_atom_site_adp_type
_atom_site_calc_flag
_atom_site_refinement_flags
_atom_site_occupancy
_atom_site_symmetry_multiplicity
Sb Sb1 0.28247(6) 0.35187(13) 0.43513(7) 0.0126(2) Uani d . 1 1
I I1 0.38456(7) 0.59592(13) 0.49865(7) 0.0175(3) Uani d . 1 1
I I2 0.15029(7) 0.09323(12) 0.36543(7) 0.0149(3) Uani d . 1 1
I I3 0.38835(7) 0.09791(12) 0.48943(7) 0.0158(3) Uani d . 1 1
I I4 0.13825(7) 0.57222(12) 0.35813(7) 0.0156(3) Uani d D 1 1
I I5 0.36311(6) 0.35323(13) 0.27809(6) 0.0155(3) Uani d . 1 1
I I6 0.20894(7) 0.33426(14) 0.60992(7) 0.0176(3) Uani d . 1 1
N N11 0.5210(8) 0.1633(15) 0.6659(8) 0.016(3) Uani d U 1 1
H H111 0.5058 0.1630 0.6122 0.020 Uiso calc R 1 1
H H112 0.5771 0.1634 0.6697 0.020 Uiso calc R 1 1
C C12 0.4894(10) 0.3075(18) 0.7041(9) 0.016(4) Uani d U 1 1
H H121 0.4295 0.3141 0.6950 0.019 Uiso calc R 1 1
H H122 0.5145 0.3969 0.6788 0.019 Uiso calc R 1 1
C C13 0.4897(10) 0.0204(18) 0.7044(9) 0.014(4) Uani d U 1 1
H H131 0.5147 -0.0692 0.6793 0.017 Uiso calc R 1 1
H H132 0.4298 0.0137 0.6952 0.017 Uiso calc R 1 1
N N21 0.1628(8) 0.7096(14) 0.6818(8) 0.014(3) Uani d U 1 1
H H211 0.1865 0.6190 0.6686 0.017 Uiso calc R 1 1
H H212 0.1707 0.7236 0.7362 0.017 Uiso calc R 1 1
N N22 0.0932(8) 0.8265(16) 0.5288(8) 0.017(3) Uani d . 1 1
H H221 0.0695 0.9148 0.5456 0.020 Uiso calc R 1 1
H H222 0.0837 0.8181 0.4743 0.020 Uiso calc R 1 1
C C23 0.0728(10) 0.702(2) 0.6618(10) 0.019(4) Uani d . 1 1
H H231 0.0457 0.7926 0.6839 0.023 Uiso calc R 1 1
H H232 0.0495 0.6113 0.6873 0.023 Uiso calc R 1 1
C C24 0.0552(10) 0.6949(19) 0.5700(9) 0.017(4) Uani d U 1 1
H H241 0.0773 0.5992 0.5486 0.020 Uiso calc R 1 1
H H242 -0.0045 0.6958 0.5589 0.020 Uiso calc R 1 1
C C25 0.2044(10) 0.839(2) 0.6371(10) 0.021(4) Uani d U 1 1
H H251 0.1857 0.9369 0.6584 0.025 Uiso calc R 1 1
H H252 0.2641 0.8320 0.6474 0.025 Uiso calc R 1 1
C C26 0.1865(9) 0.834(2) 0.5472(9) 0.017(4) Uani d . 1 1
H H261 0.2131 0.7437 0.5241 0.020 Uiso calc R 1 1
H H262 0.2094 0.9252 0.5219 0.020 Uiso calc R 1 1
O O1 0.0000 0.828(2) 0.2500 0.027(4) Uani d SD 1 2
H H11 0.032(4) 0.768(3) 0.278(4) 0.040 Uiso d D 1 1
O O2 0.0365(7) 0.1029(14) 0.5860(8) 0.025(3) Uani d D 1 1
H H21 0.031(8) 0.086(9) 0.637(2) 0.038 Uiso d D 1 1
H H22 0.081(7) 0.155(19) 0.584(8) 0.038 Uiso d D 1 1
O O3 0.3136(7) 0.8460(15) 0.2960(8) 0.025(3) Uani d D 1 1
H H31 0.276(6) 0.908(14) 0.310(10) 0.037 Uiso d D 1 1
H H32 0.288(8) 0.777(14) 0.268(9) 0.037 Uiso d D 1 1

loop_
_atom_site_aniso_label
_atom_site_aniso_U_11
_atom_site_aniso_U_22
_atom_site_aniso_U_33
_atom_site_aniso_U_12
_atom_site_aniso_U_13
_atom_site_aniso_U_23
Sb1 0.0145(6) 0.0114(5) 0.0116(6) 0.0018(5) -0.0019(5) -0.0002(5)
I1 0.0181(6) 0.0155(6) 0.0187(7) -0.0014(5) -0.0032(5) -0.0034(5)
I2 0.0161(6) 0.0129(6) 0.0154(6) -0.0010(5) -0.0023(5) 0.0017(5)
I3 0.0178(6) 0.0150(6) 0.0141(6) 0.0047(5) -0.0053(5) -0.0015(5)
I4 0.0201(6) 0.0130(6) 0.0134(6) 0.0023(5) -0.0018(5) -0.0010(5)
I5 0.0160(6) 0.0171(6) 0.0132(6) -0.0022(5) -0.0011(4) -0.0008(5)
I6 0.0228(6) 0.0154(6) 0.0148(6) -0.0013(5) 0.0008(5) -0.0011(5)
N11 0.017(5) 0.018(5) 0.015(5) -0.004(4) 0.000(4) -0.001(4)
C12 0.016(7) 0.019(8) 0.012(7) -0.003(6) -0.007(6) 0.000(6)
C13 0.013(7) 0.010(7) 0.019(7) -0.004(6) 0.004(6) 0.003(6)
N21 0.016(4) 0.013(4) 0.012(4) -0.001(3) -0.003(3) 0.006(3)
N22 0.019(8) 0.016(8) 0.014(7) 0.004(7) -0.005(6) 0.002(6)
C23 0.018(9) 0.024(10) 0.015(9) -0.004(8) 0.002(8) 0.002(8)
C24 0.015(5) 0.018(6) 0.017(5) -0.001(4) -0.004(4) 0.006(4)
C25 0.021(7) 0.018(7) 0.023(7) -0.002(7) -0.007(6) 0.001(7)
C26 0.010(8) 0.026(10) 0.015(9) -0.003(8) 0.000(7) 0.006(8)
O1 0.029(10) 0.029(10) 0.022(10) 0.000 -0.002(8) 0.000
O2 0.015(6) 0.033(8) 0.029(7) 0.006(6) -0.005(5) 0.001(6)
O3 0.018(6) 0.023(7) 0.032(8) 0.006(6) -0.012(6) -0.014(6)

loop_
_atom_type_symbol
_atom_type_description
_atom_type_scat_dispersion_real
_atom_type_scat_dispersion_imag
_atom_type_scat_source
C C 0.0033 0.0016 'International Tables Vol C Tables 4.2.6.8 and 6.1.1.4'
H H 0.0000 0.0000 'International Tables Vol C Tables 4.2.6.8 and 6.1.1.4'
N N 0.0061 0.0033 'International Tables Vol C Tables 4.2.6.8 and 6.1.1.4'
O O 0.0106 0.0060 'International Tables Vol C Tables 4.2.6.8 and 6.1.1.4'
Sb Sb -0.5866 1.5461 'International Tables Vol C Tables 4.2.6.8 and 6.1.1.4'
I I -0.4742 1.8119 'International Tables Vol C Tables 4.2.6.8 and 6.1.1.4'

loop_
_geom_angle_atom_site_label_1
_geom_angle_atom_site_label_2
_geom_angle_atom_site_label_3
_geom_angle_site_symmetry_1
_geom_angle_site_symmetry_3
_geom_angle
I1 Sb1 I3 . . 97.21(4)
I1 Sb1 I5 . . 92.81(4)
I3 Sb1 I5 . . 89.86(4)
I1 Sb1 I6 . . 86.29(4)
I3 Sb1 I6 . . 85.46(4)
I5 Sb1 I6 . . 175.08(5)
I1 Sb1 I4 . . 95.82(4)
I3 Sb1 I4 . . 166.97(5)
I5 Sb1 I4 . . 89.46(4)
I6 Sb1 I4 . . 95.44(4)
I1 Sb1 I2 . . 174.55(5)
I3 Sb1 I2 . . 87.45(4)
I5 Sb1 I2 . . 90.02(4)
I6 Sb1 I2 . . 91.29(4)
I4 Sb1 I2 . . 79.54(4)
C13 N11 C12 . . 113.2(11)
C13 N11 H111 . . 108.9
C12 N11 H111 . . 108.9
C13 N11 H112 . . 108.9
C12 N11 H112 . . 108.9
H111 N11 H112 . . 107.8
N11 C12 C12 . 2_656 110.1(10)
N11 C12 H121 . . 109.6
C12 C12 H121 2_656 . 109.6
N11 C12 H122 . . 109.6
C12 C12 H122 2_656 . 109.6
H121 C12 H122 . . 108.2
N11 C13 C13 . 2_656 110.5(10)
N11 C13 H131 . . 109.5
C13 C13 H131 2_656 . 109.5
N11 C13 H132 . . 109.5
C13 C13 H132 2_656 . 109.5
H131 C13 H132 . . 108.1
C23 N21 C25 . . 112.0(12)
C23 N21 H211 . . 109.2
C25 N21 H211 . . 109.2
C23 N21 H212 . . 109.2
C25 N21 H212 . . 109.2
H211 N21 H212 . . 107.9
C24 N22 C26 . . 111.4(12)
C24 N22 H221 . . 109.3
C26 N22 H221 . . 109.3
C24 N22 H222 . . 109.3
C26 N22 H222 . . 109.3
H221 N22 H222 . . 108.0
N21 C23 C24 . . 111.7(13)
N21 C23 H231 . . 109.3
C24 C23 H231 . . 109.3
N21 C23 H232 . . 109.3
C24 C23 H232 . . 109.3
H231 C23 H232 . . 107.9
N22 C24 C23 . . 110.8(13)
N22 C24 H241 . . 109.5
C23 C24 H241 . . 109.5
N22 C24 H242 . . 109.5
C23 C24 H242 . . 109.5
H241 C24 H242 . . 108.1
C26 C25 N21 . . 112.6(14)
C26 C25 H251 . . 109.1
N21 C25 H251 . . 109.1
C26 C25 H252 . . 109.1
N21 C25 H252 . . 109.1
H251 C25 H252 . . 107.8
C25 C26 N22 . . 110.6(13)
C25 C26 H261 . . 109.5
N22 C26 H261 . . 109.5
C25 C26 H262 . . 109.5
N22 C26 H262 . . 109.5
H261 C26 H262 . . 108.1
H21 O2 H22 . . 104(3)
H31 O3 H32 . . 104(3)

loop_
_geom_bond_atom_site_label_1
_geom_bond_atom_site_label_2
_geom_bond_site_symmetry_2
_geom_bond_distance
Sb1 I1 . 2.8446(15)
Sb1 I3 . 2.8963(15)
Sb1 I5 . 2.9102(15)
Sb1 I6 . 3.1272(16)
Sb1 I4 . 3.2199(15)
Sb1 I2 . 3.2601(15)
N11 C13 . 1.482(18)
N11 C12 . 1.490(19)
N11 H111 . 0.9000
N11 H112 . 0.9000
C12 C12 2_656 1.52(3)
C12 H121 . 0.9700
C12 H122 . 0.9700
C13 C13 2_656 1.51(3)
C13 H131 . 0.9700
C13 H132 . 0.9700
N21 C23 . 1.47(2)
N21 C25 . 1.50(2)
N21 H211 . 0.9000
N21 H212 . 0.9000
N22 C24 . 1.465(19)
N22 C26 . 1.519(19)
N22 H221 . 0.9000
N22 H222 . 0.9000
C23 C24 . 1.51(2)
C23 H231 . 0.9700
C23 H232 . 0.9700
C24 H241 . 0.9700
C24 H242 . 0.9700
C25 C26 . 1.48(2)
C25 H251 . 0.9700
C25 H252 . 0.9700
C26 H261 . 0.9700
C26 H262 . 0.9700
O1 H11 . 0.850(10)
O2 H21 . 0.850(10)
O2 H22 . 0.850(10)
O3 H31 . 0.850(10)
O3 H32 . 0.850(10)

loop_
_geom_hbond_atom_site_label_D
_geom_hbond_atom_site_label_H
_geom_hbond_atom_site_label_A
_geom_hbond_site_symmetry_A
_geom_hbond_distance_DH
_geom_hbond_distance_HA
_geom_hbond_distance_DA
_geom_hbond_angle_DHA
N11 H111 I3 . 0.90 2.76 3.566(13) 149
N21 H211 I6 . 0.90 2.67 3.536(13) 162
N21 H212 I2 4_566 0.90 2.66 3.457(13) 147
N22 H222 I4 . 0.90 3.00 3.639(13) 130
N11 H112 O3 3_666 0.90 1.83 2.708(16) 166
N22 H221 O2 1_565 0.90 1.84 2.732(18) 171
N22 H222 O2 3_566 0.90 2.24 2.820(16) 122
C12 H122 I5 3_666 0.97 2.99 3.774(16) 139
C25 H252 I5 4_566 0.97 3.06 3.758(16) 130
C26 H262 I2 1_565 0.97 3.06 3.747(16) 129
O1 H11 I4 . 0.850(10) 2.71(13) 3.558(11) 177(8)
O2 H21 O1 3_566 0.850(10) 2.07(4) 2.822(13) 148(7)
O2 H22 I6 . 0.850(10) 2.59(4) 3.427(12) 167(13)
O3 H31 I2 1_565 0.850(10) 2.75(2) 3.596(11) 175(17)
O3 H32 I6 4_565 0.850(10) 2.99(9) 3.756(11) 151(16)

loop_
_geom_torsion_atom_site_label_1
_geom_torsion_atom_site_label_2
_geom_torsion_atom_site_label_3
_geom_torsion_atom_site_label_4
_geom_torsion_site_symmetry_4
_geom_torsion
C13 N11 C12 C12 2_656 55.9(19)
C12 N11 C13 C13 2_656 -55.9(19)
C25 N21 C23 C24 . 53.1(18)
C26 N22 C24 C23 . 56.9(17)
N21 C23 C24 N22 . -56.1(17)
C23 N21 C25 C26 . -52.6(18)
N21 C25 C26 N22 . 52.8(19)
C24 N22 C26 C25 . -55.8(18)

_cod_database_fobs_code 2108103
